data_8100697
loop_
_publ_author_name
'Czado, Wolfgang'
'M\"uller, Ulrich'

_publ_section_title
;
Crystal structure of tetraphenylphosphonium hexabromoantimonate(V), 
P(C~6~H~5~)~4~SbBr~6~
;
_journal_issue 3
_journal_name_full 'Zeitschrift f\"ur Kristallographie - New Crystal Structures'
_journal_page_first 337
_journal_page_last 338
_journal_volume 217
_journal_year 2002
_chemical_formula_moiety P(C~6~H~5~)~4~SbBr~6~
_chemical_formula_structural 'P(C6 H5)4 SbBr6'
_chemical_formula_sum 'C24 H20 Br6 P Sb'
_chemical_formula_weight 940.58
_space_group_IT_number 15
_symmetry_cell_setting monoclinic
_symmetry_space_group_name_Hall '-C 2yc'
_symmetry_space_group_name_H-M 'C 1 2/c 1'
_cell_angle_alpha 90.0
_cell_angle_beta 93.98(1)
_cell_angle_gamma 90.0
_cell_formula_units_Z 4
_cell_length_a 16.887(2)
_cell_length_b 7.357(2)
_cell_length_c 23.367(2)
_cell_measurement_temperature 296(2)
_cell_volume 2896.1(9)
_diffrn_ambient_temperature 296(2)
_exptl_crystal_density_diffrn 2.157
_refine_ls_R_factor_obs 0.0350
_refine_ls_wR_factor_obs 0.0909
_cod_original_sg_symbol_H-M 'C 2/c'
_cod_database_code 8100697

loop_
_symmetry_equiv_pos_as_xyz
'x, y, z'
'-x, y, -z+1/2'
'x+1/2, y+1/2, z'
'-x+1/2, y+1/2, -z+1/2'
'-x, -y, -z'
'x, -y, z-1/2'
'-x+1/2, -y+1/2, -z'
'x+1/2, -y+1/2, z-1/2'

loop_
_atom_site_aniso_label
_atom_site_aniso_U_11
_atom_site_aniso_U_22
_atom_site_aniso_U_33
_atom_site_aniso_U_23
_atom_site_aniso_U_13
_atom_site_aniso_U_12
Sb 0.0556(3) 0.0451(3) 0.0288(3) 0.0021(2) 0.0036(2) 0.0066(2)
Br1 0.0864(4) 0.0533(4) 0.0591(4) 0.0002(3) 0.0017(3) -0.0075(3)
Br2 0.0680(4) 0.0791(5) 0.0714(4) -0.0122(4) -0.0102(3) 0.0245(4)
Br3 0.0981(5) 0.0783(5) 0.0332(3) 0.0032(3) 0.0141(3) 0.0053(4)
P 0.0337(8) 0.0451(10) 0.0326(8) 0.000 0.0004(6) 0.000
C11 0.044(2) 0.047(3) 0.033(2) -0.001(2) -0.001(2) 0.000(2)
C12 0.045(3) 0.060(3) 0.043(3) 0.007(3) 0.008(2) 0.002(3)
C13 0.059(3) 0.077(5) 0.045(3) 0.008(3) 0.011(3) -0.006(3)
C14 0.073(4) 0.068(4) 0.039(3) 0.011(3) 0.002(3) -0.010(3)
C15 0.076(4) 0.052(4) 0.050(3) 0.006(3) -0.009(3) 0.011(3)
C16 0.058(3) 0.055(3) 0.043(3) -0.002(3) 0.004(2) 0.007(3)
C21 0.034(2) 0.048(3) 0.035(2) 0.002(2) 0.000(2) -0.004(2)
C22 0.051(3) 0.059(4) 0.048(3) -0.006(3) -0.002(2) 0.003(3)
C23 0.049(3) 0.089(5) 0.064(4) -0.024(4) -0.013(3) -0.004(3)
C24 0.045(3) 0.079(5) 0.082(5) 0.028(4) 0.004(3) 0.014(3)
C25 0.060(3) 0.053(4) 0.074(4) -0.008(3) 0.023(3) -0.014(3)
C26 0.049(3) 0.050(3) 0.049(3) 0.006(3) 0.005(2) 0.006(2)

loop_
_atom_site_label
_atom_site_type_symbol
_atom_site_fract_x
_atom_site_fract_y
_atom_site_fract_z
_atom_site_U_iso_or_equiv
_atom_site_thermal_displace_type
_atom_site_occupancy
_atom_site_calc_flag
_atom_site_refinement_flags
_atom_site_disorder_group
Sb Sb 0.7500 0.2500 0.5000 0.0431(2) Uani 1 d S .
Br1 Br 0.81858(4) 0.55320(9) 0.51875(3) 0.0664(2) Uani 1 d . .
Br2 Br 0.88131(4) 0.08420(11) 0.52021(3) 0.0735(2) Uani 1 d . .
Br3 Br 0.72362(4) 0.22887(10) 0.60627(2) 0.0694(2) Uani 1 d . .
P P 0.5000 0.5093(3) 0.7500 0.0372(4) Uani 1 d S .
C11 C 0.5152(3) 0.6535(8) 0.6899(2) 0.0414(11) Uani 1 d . .
C12 C 0.5747(3) 0.6220(9) 0.6531(2) 0.0492(13) Uani 1 d . .
H12 H 0.6085(34) 0.5230(94) 0.6590(26) 0.059 Uiso 1 calc . .
C13 C 0.5835(4) 0.7383(10) 0.6077(3) 0.060(2) Uani 1 d . .
H13 H 0.6231(39) 0.7167(96) 0.5828(31) 0.072 Uiso 1 calc . .
C14 C 0.5346(4) 0.8850(10) 0.5991(2) 0.060(2) Uani 1 d . .
H14 H 0.5417(37) 0.9642(101) 0.5688(29) 0.072 Uiso 1 calc . .
C15 C 0.4744(4) 0.9160(9) 0.6353(3) 0.0597(15) Uani 1 d . .
H15 H 0.4403(39) 1.0141(106) 0.6288(29) 0.072 Uiso 1 calc . .
C16 C 0.4655(3) 0.8024(9) 0.6805(2) 0.0523(13) Uani 1 d . .
H16 H 0.4257(36) 0.8248(92) 0.7052(27) 0.063 Uiso 1 calc . .
C21 C 0.4162(3) 0.3640(7) 0.7337(2) 0.0389(11) Uani 1 d . .
C22 C 0.3666(3) 0.3865(9) 0.6844(3) 0.0530(13) Uani 1 d . .
H22 H 0.3749(36) 0.4809(102) 0.6590(28) 0.064 Uiso 1 calc . .
C23 C 0.3043(4) 0.2656(11) 0.6737(3) 0.068(2) Uani 1 d . .
H23 H 0.2712(41) 0.2786(104) 0.6405(34) 0.082 Uiso 1 calc . .
C24 C 0.2906(3) 0.1273(11) 0.7111(3) 0.069(2) Uani 1 d . .
H24 H 0.2484(42) 0.0479(105) 0.7031(30) 0.083 Uiso 1 calc . .
C25 C 0.3385(4) 0.1064(9) 0.7594(3) 0.061(2) Uani 1 d . .
H25 H 0.3287(39) 0.0130(108) 0.7848(29) 0.074 Uiso 1 calc . .
C26 C 0.5976(3) 0.2236(8) 0.7284(3) 0.0493(13) Uani 1 d . .
H26 H 0.5645(35) 0.2080(90) 0.6952(28) 0.059 Uiso 1 calc . .

loop_
_geom_bond_atom_site_label_1
_geom_bond_atom_site_label_2
_geom_bond_distance
_geom_bond_site_symmetry_2
_geom_bond_publ_flag
Sb Br1 2.5374(9) . n
Sb Br2 2.5460(7) . n
Sb Br3 2.5578(6) . n
P C11 1.793(5) . n
P C21 1.793(5) . n
C11 C12 1.387(7) . n
C11 C16 1.388(8) . n
C22 C23 1.387(9) . n
C21 C22 1.387(7) . n
C21 C26 1.391(8) . n
C12 C13 1.378(8) . n
C16 C15 1.363(9) . n
C26 C21 1.391(8) . n
C26 C25 1.396(8) . n
C25 C24 1.352(10) . n
C25 C26 1.396(8) . n
C13 C14 1.365(10) . n
C14 C15 1.386(9) . n
C23 C24 1.371(11) . n
C24 C25 1.352(10) . n
